data_4108221
loop_
_publ_author_name
'Rajshekhar Ghosh'
'Thomas J. Emge'
'Karsten Krogh-Jespersen'
'Alan S. Goldman'

_publ_contact_author_address
; 
 Department of Chemistry and Chemical Biology
 Rutgers, The State University of New Jersey
 610 Taylor Road
 Piscataway, New Jersey  08854-8087  U.S.A. 
;
_publ_contact_author_email alan.goldman@rutgers.edu
_publ_contact_author_name 'Alan S. Goldman'
_publ_section_title
;
 Combined Experimental and Computational Studies on Carbon-Carbon
 Reductive Elimination from Bis(hydrocarbyl) Complexes of (PCP)Ir
;
_journal_name_full 'Journal of the American Chemical Society'
_journal_page_first 11317
_journal_page_last 11327
_journal_paper_doi 10.1021/ja800434r
_journal_volume 130
_journal_year 2008
_chemical_formula_sum 'C39 H55 Ir O P2'
_chemical_formula_weight 793.97
_chemical_name_systematic
; 
 ? 
;
_space_group_IT_number 61
_symmetry_cell_setting orthorhombic
_symmetry_space_group_name_Hall '-P 2ac 2ab'
_symmetry_space_group_name_H-M 'P b c a'
_atom_sites_solution_hydrogens geom
_atom_sites_solution_primary direct
_atom_sites_solution_secondary difmap
_audit_creation_method SHELXL-97
_cell_angle_alpha 90.00
_cell_angle_beta 90.00
_cell_angle_gamma 90.00
_cell_formula_units_Z 8
_cell_length_a 11.7312(7)
_cell_length_b 20.4871(13)
_cell_length_c 29.5148(18)
_cell_measurement_reflns_used 9585
_cell_measurement_temperature 100(2)
_cell_measurement_theta_max 30.57
_cell_measurement_theta_min 2.22
_cell_volume 7093.5(8)
_computing_cell_refinement 'Bruker SMART'
_computing_data_collection 'Bruker SMART'
_computing_data_reduction 'Bruker SAINT'
_computing_molecular_graphics 'Bruker SHELXTL'
_computing_publication_material 'Bruker SHELXTL'
_computing_structure_refinement 'SHELXL-97 (Sheldrick, 1997)'
_computing_structure_solution 'SHELXS-97 (Sheldrick, 1990)'
_diffrn_ambient_temperature 100(2)
_diffrn_measured_fraction_theta_full 0.944
_diffrn_measured_fraction_theta_max 0.944
_diffrn_measurement_device_type 'CCD area detector'
_diffrn_measurement_method 'phi and omega scans'
_diffrn_radiation_monochromator graphite
_diffrn_radiation_source 'fine-focus sealed tube'
_diffrn_radiation_type MoK\a
_diffrn_radiation_wavelength 0.71073
_diffrn_reflns_av_R_equivalents 0.0623
_diffrn_reflns_av_sigmaI/netI 0.0447
_diffrn_reflns_limit_h_max 15
_diffrn_reflns_limit_h_min -16
_diffrn_reflns_limit_k_max 29
_diffrn_reflns_limit_k_min -27
_diffrn_reflns_limit_l_max 40
_diffrn_reflns_limit_l_min -32
_diffrn_reflns_number 47231
_diffrn_reflns_theta_full 30.59
_diffrn_reflns_theta_max 30.59
_diffrn_reflns_theta_min 1.99
_exptl_absorpt_coefficient_mu 3.884
_exptl_absorpt_correction_T_max 0.8295
_exptl_absorpt_correction_T_min 0.4094
_exptl_absorpt_correction_type multi-scan
_exptl_absorpt_process_details 'Bruker SAINT (SADABS)'
_exptl_crystal_colour colourless
_exptl_crystal_density_diffrn 1.487
_exptl_crystal_description lathe
_exptl_crystal_F_000 3232
_exptl_crystal_size_max 0.28
_exptl_crystal_size_mid 0.10
_exptl_crystal_size_min 0.05
_refine_diff_density_max 4.058
_refine_diff_density_min -2.025
_refine_diff_density_rms 0.154
_refine_ls_extinction_method none
_refine_ls_goodness_of_fit_ref 1.001
_refine_ls_hydrogen_treatment constr
_refine_ls_matrix_type full
_refine_ls_number_parameters 400
_refine_ls_number_reflns 10294
_refine_ls_number_restraints 0
_refine_ls_restrained_S_all 1.001
_refine_ls_R_factor_all 0.0526
_refine_ls_R_factor_gt 0.0376
_refine_ls_shift/su_max 0.001
_refine_ls_shift/su_mean 0.000
_refine_ls_structure_factor_coef Fsqd
_refine_ls_weighting_details 'calc w=1/[\s^2^(Fo^2^)+(0.0390P)^2^+16.0000P] where P=(Fo^2^+2Fc^2^)/3'
_refine_ls_weighting_scheme calc
_refine_ls_wR_factor_gt 0.0812
_refine_ls_wR_factor_ref 0.0877
_reflns_number_gt 8042
_reflns_number_total 10294
_reflns_threshold_expression >2sigma(I)
_cod_data_source_file ja800434r-file009.cif
_cod_data_source_block ircovph
_cod_database_code 4108221

loop_
_symmetry_equiv_pos_as_xyz
'x, y, z'
'-x+1/2, -y, z+1/2'
'-x, y+1/2, -z+1/2'
'x+1/2, -y+1/2, -z'
'-x, -y, -z'
'x-1/2, y, -z-1/2'
'x, -y-1/2, z-1/2'
'-x-1/2, y-1/2, z'

loop_
_atom_site_label
_atom_site_type_symbol
_atom_site_fract_x
_atom_site_fract_y
_atom_site_fract_z
_atom_site_U_iso_or_equiv
_atom_site_adp_type
_atom_site_occupancy
_atom_site_symmetry_multiplicity
_atom_site_calc_flag
_atom_site_refinement_flags
Ir1 Ir 0.185131(11) 0.132316(6) 0.113491(4) 0.01102(4) Uani 1 1 d .
P1 P 0.05490(8) 0.18053(4) 0.06016(3) 0.01250(17) Uani 1 1 d .
P2 P 0.33124(8) 0.06449(4) 0.14430(3) 0.01393(18) Uani 1 1 d .
C1 C 0.2382(3) 0.08386(17) 0.05409(12) 0.0134(6) Uani 1 1 d .
C2 C 0.2147(3) 0.11113(17) 0.01137(12) 0.0130(7) Uani 1 1 d .
C3 C 0.2522(3) 0.08167(18) -0.02839(12) 0.0165(7) Uani 1 1 d .
H3 H 0.2335 0.1001 -0.0570 0.020 Uiso 1 1 calc R
C4 C 0.3174(3) 0.02501(19) -0.02601(13) 0.0178(7) Uani 1 1 d .
H4 H 0.3440 0.0049 -0.0530 0.021 Uiso 1 1 calc R
C5 C 0.3437(3) -0.00222(18) 0.01574(13) 0.0169(7) Uani 1 1 d .
H5 H 0.3893 -0.0405 0.0172 0.020 Uiso 1 1 calc R
C6 C 0.3033(3) 0.02650(17) 0.05579(12) 0.0145(7) Uani 1 1 d .
C7 C 0.1469(3) 0.17423(17) 0.00991(12) 0.0142(7) Uani 1 1 d .
H7A H 0.0996 0.1753 -0.0178 0.017 Uiso 1 1 calc R
H7B H 0.1998 0.2119 0.0090 0.017 Uiso 1 1 calc R
C8 C 0.3327(3) -0.00164(17) 0.10194(12) 0.0156(7) Uani 1 1 d .
H8A H 0.4091 -0.0221 0.1009 0.019 Uiso 1 1 calc R
H8B H 0.2765 -0.0356 0.1103 0.019 Uiso 1 1 calc R
C9 C 0.0177(3) 0.27118(17) 0.06441(13) 0.0163(7) Uani 1 1 d .
C10 C 0.0039(4) 0.30310(18) 0.01747(13) 0.0207(8) Uani 1 1 d .
H10A H -0.0146 0.3494 0.0212 0.031 Uiso 1 1 calc R
H10B H -0.0578 0.2814 0.0009 0.031 Uiso 1 1 calc R
H10C H 0.0752 0.2988 0.0004 0.031 Uiso 1 1 calc R
C11 C -0.0909(3) 0.28187(19) 0.09240(14) 0.0211(8) Uani 1 1 d .
H11A H -0.0827 0.2604 0.1219 0.032 Uiso 1 1 calc R
H11B H -0.1563 0.2632 0.0763 0.032 Uiso 1 1 calc R
H11C H -0.1030 0.3288 0.0969 0.032 Uiso 1 1 calc R
C12 C 0.1134(4) 0.30838(18) 0.08852(14) 0.0215(8) Uani 1 1 d .
H12A H 0.0926 0.3545 0.0911 0.032 Uiso 1 1 calc R
H12B H 0.1841 0.3044 0.0710 0.032 Uiso 1 1 calc R
H12C H 0.1249 0.2900 0.1188 0.032 Uiso 1 1 calc R
C13 C -0.0781(3) 0.13536(17) 0.04184(12) 0.0148(7) Uani 1 1 d .
C14 C -0.1502(3) 0.1715(2) 0.00638(14) 0.0219(8) Uani 1 1 d .
H14A H -0.2112 0.1428 -0.0044 0.033 Uiso 1 1 calc R
H14B H -0.1018 0.1842 -0.0192 0.033 Uiso 1 1 calc R
H14C H -0.1837 0.2106 0.0201 0.033 Uiso 1 1 calc R
C15 C -0.1555(3) 0.11951(18) 0.08249(14) 0.0192(8) Uani 1 1 d .
H15A H -0.1821 0.1602 0.0963 0.029 Uiso 1 1 calc R
H15B H -0.1124 0.0942 0.1049 0.029 Uiso 1 1 calc R
H15C H -0.2212 0.0940 0.0721 0.029 Uiso 1 1 calc R
C16 C -0.0418(3) 0.07090(17) 0.01866(13) 0.0173(7) Uani 1 1 d .
H16A H -0.1090 0.0434 0.0138 0.026 Uiso 1 1 calc R
H16B H 0.0128 0.0479 0.0380 0.026 Uiso 1 1 calc R
H16C H -0.0061 0.0807 -0.0106 0.026 Uiso 1 1 calc R
C17 C 0.4836(3) 0.09633(19) 0.13943(13) 0.0176(7) Uani 1 1 d .
C18 C 0.5743(3) 0.0464(2) 0.15458(15) 0.0253(9) Uani 1 1 d .
H18A H 0.6505 0.0638 0.1484 0.038 Uiso 1 1 calc R
H18B H 0.5637 0.0055 0.1379 0.038 Uiso 1 1 calc R
H18C H 0.5663 0.0380 0.1871 0.038 Uiso 1 1 calc R
C19 C 0.5031(3) 0.1589(2) 0.16728(14) 0.0218(8) Uani 1 1 d .
H19A H 0.4985 0.1486 0.1997 0.033 Uiso 1 1 calc R
H19B H 0.4446 0.1912 0.1596 0.033 Uiso 1 1 calc R
H19C H 0.5786 0.1767 0.1603 0.033 Uiso 1 1 calc R
C20 C 0.5094(3) 0.11101(19) 0.08906(13) 0.0190(7) Uani 1 1 d .
H20A H 0.4507 0.1402 0.0769 0.028 Uiso 1 1 calc R
H20B H 0.5097 0.0701 0.0718 0.028 Uiso 1 1 calc R
H20C H 0.5842 0.1320 0.0866 0.028 Uiso 1 1 calc R
C21 C 0.3159(3) 0.02288(19) 0.20178(13) 0.0191(7) Uani 1 1 d .
C22 C 0.3743(4) -0.0446(2) 0.20293(14) 0.0250(9) Uani 1 1 d .
H22A H 0.4551 -0.0397 0.1952 0.038 Uiso 1 1 calc R
H22B H 0.3375 -0.0736 0.1809 0.038 Uiso 1 1 calc R
H22C H 0.3674 -0.0633 0.2334 0.038 Uiso 1 1 calc R
C23 C 0.3644(4) 0.0670(2) 0.23918(14) 0.0265(9) Uani 1 1 d .
H23A H 0.3319 0.1109 0.2363 0.040 Uiso 1 1 calc R
H23B H 0.4475 0.0694 0.2362 0.040 Uiso 1 1 calc R
H23C H 0.3447 0.0490 0.2689 0.040 Uiso 1 1 calc R
C24 C 0.1901(3) 0.0123(2) 0.21347(14) 0.0227(8) Uani 1 1 d .
H24A H 0.1839 -0.0068 0.2438 0.034 Uiso 1 1 calc R
H24B H 0.1557 -0.0173 0.1913 0.034 Uiso 1 1 calc R
H24C H 0.1501 0.0543 0.2128 0.034 Uiso 1 1 calc R
C25 C 0.1229(3) 0.18278(17) 0.17283(12) 0.0156(7) Uani 1 1 d .
C26 C 0.0077(3) 0.18464(18) 0.18510(13) 0.0178(7) Uani 1 1 d .
H26 H -0.0439 0.1565 0.1698 0.021 Uiso 1 1 calc R
C27 C -0.0349(4) 0.2261(2) 0.21885(14) 0.0243(9) Uani 1 1 d .
H27 H -0.1141 0.2260 0.2256 0.029 Uiso 1 1 calc R
C28 C 0.0378(4) 0.2672(2) 0.24239(14) 0.0272(9) Uani 1 1 d .
H28 H 0.0092 0.2958 0.2650 0.033 Uiso 1 1 calc R
C29 C 0.1527(4) 0.2657(2) 0.23243(14) 0.0250(9) Uani 1 1 d .
H29 H 0.2041 0.2929 0.2487 0.030 Uiso 1 1 calc R
C30 C 0.1935(4) 0.22456(19) 0.19870(13) 0.0203(8) Uani 1 1 d .
H30 H 0.2730 0.2245 0.1927 0.024 Uiso 1 1 calc R
C31 C 0.0726(3) 0.05517(17) 0.12798(13) 0.0153(7) Uani 1 1 d .
H31 H 0.0221 0.0640 0.1524 0.018 Uiso 1 1 calc R
C32 C 0.0583(3) -0.00394(17) 0.10945(12) 0.0151(7) Uani 1 1 d .
H32 H 0.1056 -0.0144 0.0844 0.018 Uiso 1 1 calc R
C33 C -0.0237(3) -0.05454(17) 0.12406(12) 0.0146(7) Uani 1 1 d .
C34 C -0.1216(3) -0.04101(19) 0.14916(13) 0.0191(8) Uani 1 1 d .
H34 H -0.1383 0.0029 0.1572 0.023 Uiso 1 1 calc R
C35 C -0.1953(3) -0.0905(2) 0.16261(14) 0.0219(8) Uani 1 1 d .
H35 H -0.2615 -0.0801 0.1797 0.026 Uiso 1 1 calc R
C36 C -0.1729(4) -0.1550(2) 0.15123(14) 0.0234(8) Uani 1 1 d .
H36 H -0.2231 -0.1888 0.1605 0.028 Uiso 1 1 calc R
C37 C -0.0766(4) -0.16931(19) 0.12623(14) 0.0230(8) Uani 1 1 d .
H37 H -0.0608 -0.2132 0.1181 0.028 Uiso 1 1 calc R
C38 C -0.0026(3) -0.11984(17) 0.11293(13) 0.0183(7) Uani 1 1 d .
H38 H 0.0636 -0.1306 0.0959 0.022 Uiso 1 1 calc R
O1 O 0.3499(2) 0.24278(13) 0.09363(10) 0.0227(6) Uani 1 1 d .
C39 C 0.2871(3) 0.20201(17) 0.10195(13) 0.0155(7) Uani 1 1 d .

loop_
_atom_site_aniso_label
_atom_site_aniso_U_11
_atom_site_aniso_U_22
_atom_site_aniso_U_33
_atom_site_aniso_U_23
_atom_site_aniso_U_13
_atom_site_aniso_U_12
Ir1 0.01073(7) 0.00977(6) 0.01255(7) -0.00007(5) 0.00061(5) 0.00065(5)
P1 0.0108(4) 0.0105(4) 0.0162(4) 0.0009(3) 0.0003(3) 0.0016(3)
P2 0.0133(5) 0.0136(4) 0.0150(4) 0.0019(3) -0.0006(3) 0.0015(3)
C1 0.0102(17) 0.0145(15) 0.0153(17) -0.0008(12) 0.0025(12) -0.0016(12)
C2 0.0086(16) 0.0126(15) 0.0179(18) 0.0011(12) 0.0009(12) -0.0003(12)
C3 0.0160(19) 0.0187(17) 0.0146(18) -0.0016(13) 0.0018(13) -0.0037(14)
C4 0.0143(18) 0.0204(18) 0.0187(18) -0.0052(13) 0.0046(14) -0.0018(14)
C5 0.0137(18) 0.0147(16) 0.022(2) -0.0026(13) 0.0019(13) 0.0026(13)
C6 0.0114(17) 0.0144(16) 0.0177(18) 0.0006(12) -0.0013(13) -0.0027(12)
C7 0.0146(17) 0.0132(15) 0.0148(17) 0.0029(12) -0.0006(13) 0.0003(13)
C8 0.0189(19) 0.0115(15) 0.0164(18) 0.0004(12) 0.0001(13) 0.0046(13)
C9 0.0149(18) 0.0124(16) 0.0216(19) 0.0017(13) 0.0007(14) 0.0034(13)
C10 0.023(2) 0.0129(17) 0.027(2) 0.0041(14) 0.0015(16) 0.0031(14)
C11 0.023(2) 0.0160(17) 0.024(2) 0.0006(14) 0.0026(16) 0.0068(14)
C12 0.023(2) 0.0125(17) 0.029(2) -0.0019(14) -0.0033(16) 0.0011(14)
C13 0.0103(16) 0.0144(15) 0.0198(18) 0.0009(13) -0.0021(12) -0.0013(13)
C14 0.0166(19) 0.0225(19) 0.027(2) 0.0029(15) -0.0048(15) 0.0029(15)
C15 0.0126(18) 0.0203(18) 0.025(2) 0.0009(14) 0.0032(14) -0.0002(13)
C16 0.0163(19) 0.0155(16) 0.0202(19) 0.0006(13) -0.0029(14) -0.0017(13)
C17 0.0118(18) 0.0191(18) 0.0219(19) 0.0038(14) -0.0049(13) 0.0000(13)
C18 0.015(2) 0.029(2) 0.032(2) 0.0062(17) -0.0030(16) 0.0055(16)
C19 0.020(2) 0.0212(19) 0.024(2) -0.0004(15) -0.0040(15) -0.0013(15)
C20 0.0139(18) 0.0218(18) 0.021(2) 0.0010(14) 0.0018(14) 0.0012(14)
C21 0.023(2) 0.0174(17) 0.0165(18) 0.0052(13) -0.0020(15) 0.0024(15)
C22 0.028(2) 0.0194(19) 0.027(2) 0.0084(16) 0.0028(17) 0.0080(16)
C23 0.034(2) 0.030(2) 0.016(2) 0.0023(16) -0.0008(17) -0.0028(18)
C24 0.020(2) 0.030(2) 0.019(2) 0.0066(15) 0.0001(15) 0.0003(16)
C25 0.0160(18) 0.0138(16) 0.0169(18) 0.0019(13) 0.0016(13) 0.0029(13)
C26 0.0178(19) 0.0182(17) 0.0174(19) 0.0004(13) 0.0039(14) 0.0023(14)
C27 0.023(2) 0.024(2) 0.025(2) 0.0010(16) 0.0084(16) 0.0063(16)
C28 0.041(3) 0.021(2) 0.020(2) -0.0037(15) 0.0072(18) 0.0071(18)
C29 0.033(2) 0.022(2) 0.020(2) -0.0057(15) -0.0022(16) 0.0022(17)
C30 0.025(2) 0.0176(17) 0.0182(19) -0.0017(13) 0.0003(15) -0.0002(15)
C31 0.0144(18) 0.0138(16) 0.0179(18) 0.0025(13) -0.0008(13) -0.0010(13)
C32 0.0158(18) 0.0150(15) 0.0145(17) 0.0019(12) 0.0015(13) 0.0010(13)
C33 0.0155(18) 0.0143(16) 0.0141(17) 0.0022(12) -0.0028(12) -0.0034(13)
C34 0.0168(19) 0.0189(18) 0.022(2) -0.0027(14) 0.0035(14) -0.0017(14)
C35 0.019(2) 0.025(2) 0.021(2) -0.0011(15) 0.0039(15) -0.0031(15)
C36 0.026(2) 0.0223(19) 0.022(2) 0.0097(15) -0.0043(16) -0.0095(16)
C37 0.029(2) 0.0123(17) 0.028(2) 0.0038(14) -0.0039(16) -0.0017(15)
C38 0.0196(19) 0.0122(16) 0.023(2) 0.0019(13) -0.0003(15) 0.0005(13)
O1 0.0178(14) 0.0185(14) 0.0318(16) 0.0038(11) -0.0019(12) -0.0036(11)
C39 0.0125(17) 0.0131(16) 0.0208(19) -0.0011(13) -0.0025(13) 0.0052(12)

loop_
_atom_type_symbol
_atom_type_description
_atom_type_scat_dispersion_real
_atom_type_scat_dispersion_imag
_atom_type_scat_source
C C 0.0033 0.0016 'International Tables Vol C Tables 4.2.6.8 and 6.1.1.4'
H H 0.0000 0.0000 'International Tables Vol C Tables 4.2.6.8 and 6.1.1.4'
O O 0.0106 0.0060 'International Tables Vol C Tables 4.2.6.8 and 6.1.1.4'
P P 0.1023 0.0942 'International Tables Vol C Tables 4.2.6.8 and 6.1.1.4'
Ir Ir -1.4442 7.9887 'International Tables Vol C Tables 4.2.6.8 and 6.1.1.4'

loop_
_geom_angle_atom_site_label_1
_geom_angle_atom_site_label_2
_geom_angle_atom_site_label_3
_geom_angle
C39 Ir1 C31 178.63(15)
C39 Ir1 C1 91.08(15)
C31 Ir1 C1 90.04(14)
C39 Ir1 C25 89.91(15)
C31 Ir1 C25 89.02(14)
C1 Ir1 C25 177.26(14)
C39 Ir1 P2 93.08(11)
C31 Ir1 P2 86.32(10)
C1 Ir1 P2 80.25(10)
C25 Ir1 P2 102.26(10)
C39 Ir1 P1 88.51(11)
C31 Ir1 P1 92.46(10)
C1 Ir1 P1 80.61(10)
C25 Ir1 P1 96.86(10)
P2 Ir1 P1 160.82(3)
C7 P1 C13 102.67(17)
C7 P1 C9 104.78(16)
C13 P1 C9 107.78(16)
C7 P1 Ir1 97.24(12)
C13 P1 Ir1 120.64(11)
C9 P1 Ir1 120.06(12)
C8 P2 C21 106.01(17)
C8 P2 C17 101.04(18)
C21 P2 C17 107.95(17)
C8 P2 Ir1 100.15(12)
C21 P2 Ir1 122.10(13)
C17 P2 Ir1 116.42(12)
C6 C1 C2 118.1(3)
C6 C1 Ir1 121.7(3)
C2 C1 Ir1 120.0(3)
C3 C2 C1 121.5(3)
C3 C2 C7 120.7(3)
C1 C2 C7 117.8(3)
C2 C3 C4 119.5(3)
C5 C4 C3 120.2(3)
C4 C5 C6 120.3(3)
C1 C6 C5 120.4(3)
C1 C6 C8 118.3(3)
C5 C6 C8 121.3(3)
C2 C7 P1 110.1(2)
C6 C8 P2 109.1(2)
C12 C9 C11 106.7(3)
C12 C9 C10 106.5(3)
C11 C9 C10 109.6(3)
C12 C9 P1 110.3(2)
C11 C9 P1 111.3(2)
C10 C9 P1 112.2(3)
C14 C13 C15 108.0(3)
C14 C13 C16 105.2(3)
C15 C13 C16 109.1(3)
C14 C13 P1 114.4(3)
C15 C13 P1 111.5(3)
C16 C13 P1 108.4(2)
C19 C17 C18 107.1(3)
C19 C17 C20 108.8(3)
C18 C17 C20 105.8(3)
C19 C17 P2 112.6(3)
C18 C17 P2 113.4(3)
C20 C17 P2 108.8(2)
C24 C21 C23 106.1(3)
C24 C21 C22 107.3(3)
C23 C21 C22 110.3(3)
C24 C21 P2 110.8(3)
C23 C21 P2 109.9(3)
C22 C21 P2 112.2(3)
C26 C25 C30 114.1(3)
C26 C25 Ir1 123.3(3)
C30 C25 Ir1 122.0(3)
C25 C26 C27 123.0(4)
C28 C27 C26 120.3(4)
C29 C28 C27 118.8(4)
C28 C29 C30 120.1(4)
C29 C30 C25 123.5(4)
C32 C31 Ir1 132.5(3)
C31 C32 C33 126.6(3)
C34 C33 C38 117.4(3)
C34 C33 C32 123.5(3)
C38 C33 C32 119.1(3)
C35 C34 C33 121.3(4)
C36 C35 C34 120.4(4)
C37 C36 C35 119.1(4)
C36 C37 C38 120.4(4)
C37 C38 C33 121.3(4)
O1 C39 Ir1 177.5(4)

loop_
_geom_bond_atom_site_label_1
_geom_bond_atom_site_label_2
_geom_bond_distance
Ir1 C39 1.894(4)
Ir1 C31 2.103(4)
Ir1 C1 2.109(3)
Ir1 C25 2.161(4)
Ir1 P2 2.3866(9)
Ir1 P1 2.4056(9)
P1 C7 1.839(4)
P1 C13 1.893(4)
P1 C9 1.912(4)
P2 C8 1.844(4)
P2 C21 1.907(4)
P2 C17 1.908(4)
C1 C6 1.402(5)
C1 C2 1.406(5)
C2 C3 1.391(5)
C2 C7 1.518(5)
C3 C4 1.392(5)
C4 C5 1.387(5)
C5 C6 1.403(5)
C6 C8 1.519(5)
C9 C12 1.532(5)
C9 C11 1.534(5)
C9 C10 1.541(5)
C13 C14 1.536(5)
C13 C15 1.539(5)
C13 C16 1.547(5)
C17 C19 1.540(5)
C17 C18 1.543(5)
C17 C20 1.547(5)
C21 C24 1.531(5)
C21 C23 1.536(6)
C21 C22 1.543(5)
C25 C26 1.399(5)
C25 C30 1.414(5)
C26 C27 1.401(5)
C27 C28 1.386(6)
C28 C29 1.380(6)
C29 C30 1.389(5)
C31 C32 1.339(5)
C32 C33 1.478(5)
C33 C34 1.395(5)
C33 C38 1.399(5)
C34 C35 1.390(5)
C35 C36 1.389(6)
C36 C37 1.381(6)
C37 C38 1.391(5)
O1 C39 1.140(5)

loop_
_geom_torsion_atom_site_label_1
_geom_torsion_atom_site_label_2
_geom_torsion_atom_site_label_3
_geom_torsion_atom_site_label_4
_geom_torsion
C39 Ir1 P1 C7 62.37(16)
C31 Ir1 P1 C7 -118.59(16)
C1 Ir1 P1 C7 -28.96(15)
C25 Ir1 P1 C7 152.10(15)
P2 Ir1 P1 C7 -32.73(16)
C39 Ir1 P1 C13 171.78(18)
C31 Ir1 P1 C13 -9.19(17)
C1 Ir1 P1 C13 80.44(16)
C25 Ir1 P1 C13 -98.49(17)
P2 Ir1 P1 C13 76.68(17)
C39 Ir1 P1 C9 -49.38(18)
C31 Ir1 P1 C9 129.66(17)
C1 Ir1 P1 C9 -140.71(17)
C25 Ir1 P1 C9 40.35(17)
P2 Ir1 P1 C9 -144.48(15)
C39 Ir1 P2 C8 -115.08(17)
C31 Ir1 P2 C8 66.15(16)
C1 Ir1 P2 C8 -24.52(16)
C25 Ir1 P2 C8 154.34(16)
P1 Ir1 P2 C8 -20.75(17)
C39 Ir1 P2 C21 128.62(19)
C31 Ir1 P2 C21 -50.14(18)
C1 Ir1 P2 C21 -140.81(18)
C25 Ir1 P2 C21 38.05(18)
P1 Ir1 P2 C21 -137.05(16)
C39 Ir1 P2 C17 -7.26(18)
C31 Ir1 P2 C17 173.98(17)
C1 Ir1 P2 C17 83.31(17)
C25 Ir1 P2 C17 -97.84(17)
P1 Ir1 P2 C17 87.07(17)
C39 Ir1 C1 C6 109.5(3)
C31 Ir1 C1 C6 -69.6(3)
C25 Ir1 C1 C6 -139(3)
P2 Ir1 C1 C6 16.6(3)
P1 Ir1 C1 C6 -162.1(3)
C39 Ir1 C1 C2 -66.4(3)
C31 Ir1 C1 C2 114.4(3)
C25 Ir1 C1 C2 45(3)
P2 Ir1 C1 C2 -159.4(3)
P1 Ir1 C1 C2 21.9(3)
C6 C1 C2 C3 1.5(5)
Ir1 C1 C2 C3 177.6(3)
C6 C1 C2 C7 -178.4(3)
Ir1 C1 C2 C7 -2.3(4)
C1 C2 C3 C4 -2.0(5)
C7 C2 C3 C4 177.9(3)
C2 C3 C4 C5 0.7(6)
C3 C4 C5 C6 1.1(6)
C2 C1 C6 C5 0.3(5)
Ir1 C1 C6 C5 -175.7(3)
C2 C1 C6 C8 177.7(3)
Ir1 C1 C6 C8 1.6(4)
C4 C5 C6 C1 -1.6(5)
C4 C5 C6 C8 -178.8(3)
C3 C2 C7 P1 153.2(3)
C1 C2 C7 P1 -26.9(4)
C13 P1 C7 C2 -86.7(3)
C9 P1 C7 C2 160.7(2)
Ir1 P1 C7 C2 37.0(3)
C1 C6 C8 P2 -25.4(4)
C5 C6 C8 P2 152.0(3)
C21 P2 C8 C6 160.4(3)
C17 P2 C8 C6 -87.1(3)
Ir1 P2 C8 C6 32.6(3)
C7 P1 C9 C12 -83.1(3)
C13 P1 C9 C12 168.1(3)
Ir1 P1 C9 C12 24.6(3)
C7 P1 C9 C11 158.7(3)
C13 P1 C9 C11 49.8(3)
Ir1 P1 C9 C11 -93.7(3)
C7 P1 C9 C10 35.4(3)
C13 P1 C9 C10 -73.4(3)
Ir1 P1 C9 C10 143.1(2)
C7 P1 C13 C14 -71.4(3)
C9 P1 C13 C14 38.8(3)
Ir1 P1 C13 C14 -177.9(2)
C7 P1 C13 C15 165.7(2)
C9 P1 C13 C15 -84.0(3)
Ir1 P1 C13 C15 59.3(3)
C7 P1 C13 C16 45.6(3)
C9 P1 C13 C16 155.9(2)
Ir1 P1 C13 C16 -60.9(3)
C8 P2 C17 C19 172.6(3)
C21 P2 C17 C19 -76.4(3)
Ir1 P2 C17 C19 65.3(3)
C8 P2 C17 C18 -65.5(3)
C21 P2 C17 C18 45.5(3)
Ir1 P2 C17 C18 -172.8(2)
C8 P2 C17 C20 52.0(3)
C21 P2 C17 C20 163.0(2)
Ir1 P2 C17 C20 -55.3(3)
C8 P2 C21 C24 -87.5(3)
C17 P2 C21 C24 164.9(3)
Ir1 P2 C21 C24 25.9(3)
C8 P2 C21 C23 155.5(3)
C17 P2 C21 C23 47.9(3)
Ir1 P2 C21 C23 -91.1(3)
C8 P2 C21 C22 32.4(3)
C17 P2 C21 C22 -75.2(3)
Ir1 P2 C21 C22 145.7(2)
C39 Ir1 C25 C26 139.6(3)
C31 Ir1 C25 C26 -41.2(3)
C1 Ir1 C25 C26 29(3)
P2 Ir1 C25 C26 -127.2(3)
P1 Ir1 C25 C26 51.1(3)
C39 Ir1 C25 C30 -30.9(3)
C31 Ir1 C25 C30 148.3(3)
C1 Ir1 C25 C30 -142(3)
P2 Ir1 C25 C30 62.2(3)
P1 Ir1 C25 C30 -119.4(3)
C30 C25 C26 C27 2.4(6)
Ir1 C25 C26 C27 -168.8(3)
C25 C26 C27 C28 -1.0(6)
C26 C27 C28 C29 -1.0(6)
C27 C28 C29 C30 1.3(7)
C28 C29 C30 C25 0.3(6)
C26 C25 C30 C29 -2.0(6)
Ir1 C25 C30 C29 169.3(3)
C39 Ir1 C31 C32 -135(6)
C1 Ir1 C31 C32 9.0(4)
C25 Ir1 C31 C32 -173.5(4)
P2 Ir1 C31 C32 -71.2(4)
P1 Ir1 C31 C32 89.6(4)
Ir1 C31 C32 C33 178.4(3)
C31 C32 C33 C34 21.7(6)
C31 C32 C33 C38 -157.5(4)
C38 C33 C34 C35 0.1(6)
C32 C33 C34 C35 -179.1(4)
C33 C34 C35 C36 -0.1(6)
C34 C35 C36 C37 -0.2(6)
C35 C36 C37 C38 0.5(6)
C36 C37 C38 C33 -0.5(6)
C34 C33 C38 C37 0.2(6)
C32 C33 C38 C37 179.4(4)
C31 Ir1 C39 O1 142(8)
C1 Ir1 C39 O1 -2(8)
C25 Ir1 C39 O1 -179(100)
P2 Ir1 C39 O1 78(8)
P1 Ir1 C39 O1 -83(8)
